data_4315323
loop_
_publ_author_name
'Joanne Ledger'
'Ramamoorthy Boomishankar'
'Alexander Steiner'

_publ_section_title
;
 Aqueous Chemistry of Chlorocyclophosphazenes: Phosphates {PO2},
 Phosphamides {P(O)NHR}, and the first Phosphites {PHO} and Pyrophosphates
 {(PO)2O} of These Heterocycles
;
_journal_name_full 'Inorganic Chemistry'
_journal_page_first 3896
_journal_page_last 3904
_journal_paper_doi 10.1021/ic100076t
_journal_volume 49
_journal_year 2010
_chemical_formula_sum 'C48 H100.5 Cl2.5 N14 O7 P6'
_chemical_formula_weight 1260.37
_chemical_name_systematic
; 
 ? 
;
_space_group_IT_number 2
_symmetry_cell_setting triclinic
_symmetry_space_group_name_Hall '-P 1'
_symmetry_space_group_name_H-M 'P -1'
_atom_sites_solution_hydrogens geom
_atom_sites_solution_primary direct
_atom_sites_solution_secondary difmap
_audit_creation_method SHELXL-97
_cell_angle_alpha 96.809(16)
_cell_angle_beta 104.328(19)
_cell_angle_gamma 100.413(16)
_cell_formula_units_Z 2
_cell_length_a 10.106(8)
_cell_length_b 17.588(14)
_cell_length_c 19.836(16)
_cell_measurement_temperature 100(2)
_cell_volume 3310(5)
_computing_structure_refinement 'SHELXL-97 (Sheldrick, 1997)'
_computing_structure_solution 'SHELXS-97 (Sheldrick, 1990)'
_diffrn_ambient_temperature 100(2)
_diffrn_measured_fraction_theta_full 0.940
_diffrn_measured_fraction_theta_max 0.940
_diffrn_measurement_device_type 'Bruker Smart Apex'
_diffrn_measurement_method \w
_diffrn_radiation_monochromator graphite
_diffrn_radiation_source 'fine-focus sealed tube'
_diffrn_radiation_type MoK\a
_diffrn_radiation_wavelength 0.71073
_diffrn_reflns_av_R_equivalents 0.0793
_diffrn_reflns_av_sigmaI/netI 0.0840
_diffrn_reflns_limit_h_max 10
_diffrn_reflns_limit_h_min -10
_diffrn_reflns_limit_k_max 18
_diffrn_reflns_limit_k_min -18
_diffrn_reflns_limit_l_max 21
_diffrn_reflns_limit_l_min 0
_diffrn_reflns_number 17185
_diffrn_reflns_theta_full 22.49
_diffrn_reflns_theta_max 22.49
_diffrn_reflns_theta_min 2.27
_exptl_absorpt_coefficient_mu 0.319
_exptl_absorpt_correction_T_max 0.745
_exptl_absorpt_correction_T_min 0.602
_exptl_absorpt_correction_type multi-scan
_exptl_crystal_colour colourless
_exptl_crystal_density_diffrn 1.265
_exptl_crystal_density_method 'not measured'
_exptl_crystal_description prism
_exptl_crystal_F_000 1350
_exptl_crystal_size_max 0.3
_exptl_crystal_size_mid 0.2
_exptl_crystal_size_min 0.2
_refine_diff_density_max 0.902
_refine_diff_density_min -0.644
_refine_diff_density_rms 0.103
_refine_ls_extinction_method none
_refine_ls_goodness_of_fit_ref 1.081
_refine_ls_hydrogen_treatment mixed
_refine_ls_matrix_type full
_refine_ls_number_parameters 726
_refine_ls_number_reflns 8140
_refine_ls_number_restraints 2473
_refine_ls_restrained_S_all 0.987
_refine_ls_R_factor_all 0.1196
_refine_ls_R_factor_gt 0.0870
_refine_ls_shift/su_max 0.000
_refine_ls_shift/su_mean 0.000
_refine_ls_structure_factor_coef Fsqd
_refine_ls_weighting_details 'calc w=1/[\s^2^(Fo^2^)+(0.0319P)^2^+28.5432P] where P=(Fo^2^+2Fc^2^)/3'
_refine_ls_weighting_scheme calc
_refine_ls_wR_factor_gt 0.1890
_refine_ls_wR_factor_ref 0.2064
_reflns_number_gt 6209
_reflns_number_total 8140
_reflns_threshold_expression >2sigma(I)
_cod_data_source_file ic100076t_si_002_6.cif
_cod_data_source_block twin5iso
_cod_original_formula_sum 'C48 H100.50 Cl2.50 N14 O7 P6'
_cod_database_code 4315323

loop_
_symmetry_equiv_pos_as_xyz
'x, y, z'
'-x, -y, -z'

loop_
_atom_site_label
_atom_site_type_symbol
_atom_site_fract_x
_atom_site_fract_y
_atom_site_fract_z
_atom_site_U_iso_or_equiv
_atom_site_adp_type
_atom_site_occupancy
_atom_site_symmetry_multiplicity
_atom_site_calc_flag
_atom_site_refinement_flags
_atom_site_disorder_assembly
_atom_site_disorder_group
P1 P 0.7980(3) 0.10065(14) 0.17484(12) 0.0215(6) Uani 1 1 d U . .
P2 P 0.9615(2) 0.12206(14) 0.32678(12) 0.0201(6) Uani 1 1 d U . .
P3 P 0.6729(2) 0.12149(13) 0.29766(12) 0.0181(5) Uani 1 1 d U . .
P4 P 0.8693(3) 0.27148(14) 0.17704(13) 0.0234(6) Uani 1 1 d U . .
P5 P 1.0588(3) 0.34334(16) 0.09569(15) 0.0375(8) Uani 1 1 d U . .
P6 P 0.7844(4) 0.37431(15) 0.07347(15) 0.0416(8) Uani 1 1 d U . .
O1 O 0.8218(6) 0.1791(3) 0.1411(3) 0.0254(15) Uani 1 1 d U . .
O2 O 0.7699(6) 0.0346(3) 0.1164(3) 0.0284(15) Uani 1 1 d U . .
O3 O 0.8720(6) 0.2785(3) 0.2507(3) 0.0229(15) Uani 1 1 d U . .
N1 N 0.6709(7) 0.1040(4) 0.2129(4) 0.0220(18) Uani 1 1 d DU . .
H1 H 0.594(5) 0.082(5) 0.194(4) 0.026 Uiso 1 1 d D . .
N2 N 0.9371(8) 0.1038(4) 0.2389(4) 0.0220(18) Uani 1 1 d DU . .
H2 H 1.007(6) 0.109(5) 0.228(5) 0.026 Uiso 1 1 d D . .
N3 N 0.8137(7) 0.1061(4) 0.3436(3) 0.0192(17) Uani 1 1 d U . .
N4 N 0.7576(8) 0.3125(5) 0.1290(4) 0.0271(19) Uani 1 1 d DU A .
H4 H 0.678(4) 0.307(5) 0.128(5) 0.033 Uiso 1 1 d D . .
N5 N 1.0176(8) 0.3068(5) 0.1634(4) 0.034(2) Uani 1 1 d DU A .
H5 H 1.090(6) 0.303(6) 0.187(5) 0.041 Uiso 1 1 d D . .
N6 N 0.9169(10) 0.3618(4) 0.0507(4) 0.043(2) Uani 1 1 d U A .
N10 N 1.0544(7) 0.0654(4) 0.3676(4) 0.0198(18) Uani 1 1 d DU . .
H10 H 1.128(5) 0.074(5) 0.361(5) 0.024 Uiso 1 1 d D . .
C11 C 0.9958(9) -0.0138(4) 0.3781(4) 0.024(2) Uani 1 1 d DU . .
H11 H 0.9084 -0.0118 0.3926 0.028 Uiso 1 1 calc R . .
C12 C 0.9579(10) -0.0755(4) 0.3121(4) 0.027(2) Uani 1 1 d DU . .
H12A H 1.0416 -0.0760 0.2948 0.032 Uiso 1 1 calc R . .
H12B H 0.8856 -0.0617 0.2747 0.032 Uiso 1 1 calc R . .
C13 C 0.9030(10) -0.1568(5) 0.3261(5) 0.040(3) Uani 1 1 d DU . .
H13A H 0.8142 -0.1578 0.3391 0.048 Uiso 1 1 calc R . .
H13B H 0.8834 -0.1958 0.2826 0.048 Uiso 1 1 calc R . .
C14 C 1.0086(10) -0.1789(5) 0.3855(4) 0.036(3) Uani 1 1 d DU . .
H14A H 1.0942 -0.1828 0.3708 0.044 Uiso 1 1 calc R . .
H14B H 0.9687 -0.2307 0.3953 0.044 Uiso 1 1 calc R . .
C15 C 1.0461(10) -0.1174(4) 0.4524(4) 0.033(3) Uani 1 1 d DU . .
H15A H 0.9625 -0.1176 0.4699 0.040 Uiso 1 1 calc R . .
H15B H 1.1192 -0.1310 0.4895 0.040 Uiso 1 1 calc R . .
C16 C 1.0992(9) -0.0359(4) 0.4383(4) 0.020(2) Uani 1 1 d DU . .
H16A H 1.1164 0.0029 0.4816 0.024 Uiso 1 1 calc R . .
H16B H 1.1893 -0.0341 0.4265 0.024 Uiso 1 1 calc R . .
N20 N 1.0611(8) 0.2087(4) 0.3504(3) 0.0199(17) Uani 1 1 d DU . .
H20 H 1.057(10) 0.235(4) 0.321(3) 0.024 Uiso 1 1 d D . .
C21 C 1.1090(8) 0.2514(4) 0.4242(4) 0.022(2) Uani 1 1 d DU . .
H21 H 1.0427 0.2283 0.4501 0.027 Uiso 1 1 calc R . .
C22 C 1.2538(8) 0.2423(5) 0.4615(4) 0.026(2) Uani 1 1 d DU . .
H22A H 1.3194 0.2594 0.4338 0.032 Uiso 1 1 calc R . .
H22B H 1.2515 0.1863 0.4645 0.032 Uiso 1 1 calc R . .
C23 C 1.3068(10) 0.2912(5) 0.5364(4) 0.036(3) Uani 1 1 d DU . .
H23A H 1.2497 0.2689 0.5662 0.043 Uiso 1 1 calc R . .
H23B H 1.4050 0.2881 0.5574 0.043 Uiso 1 1 calc R . .
C24 C 1.2990(10) 0.3764(5) 0.5356(5) 0.047(3) Uani 1 1 d DU . .
H24A H 1.3269 0.4051 0.5848 0.056 Uiso 1 1 calc R . .
H24B H 1.3655 0.4007 0.5110 0.056 Uiso 1 1 calc R . .
C25 C 1.1530(10) 0.3838(5) 0.4990(4) 0.035(3) Uani 1 1 d DU . .
H25A H 1.1526 0.4398 0.4970 0.041 Uiso 1 1 calc R . .
H25B H 1.0882 0.3649 0.5266 0.041 Uiso 1 1 calc R . .
C26 C 1.1019(10) 0.3368(4) 0.4245(4) 0.029(2) Uani 1 1 d DU . .
H26A H 1.0041 0.3402 0.4031 0.035 Uiso 1 1 calc R . .
H26B H 1.1601 0.3597 0.3953 0.035 Uiso 1 1 calc R . .
N30 N 0.5459(7) 0.0650(4) 0.3163(4) 0.0212(18) Uani 1 1 d DU . .
H30 H 0.470(5) 0.071(5) 0.301(4) 0.025 Uiso 1 1 d D . .
C31 C 0.5482(8) -0.0129(4) 0.3354(4) 0.021(2) Uani 1 1 d DU . .
H31 H 0.6253 -0.0323 0.3203 0.025 Uiso 1 1 calc R . .
C32 C 0.5767(10) -0.0090(4) 0.4141(4) 0.028(2) Uani 1 1 d DU . .
H32A H 0.5043 0.0133 0.4302 0.033 Uiso 1 1 calc R . .
H32B H 0.6686 0.0266 0.4378 0.033 Uiso 1 1 calc R . .
C33 C 0.5769(10) -0.0895(5) 0.4359(5) 0.039(3) Uani 1 1 d DU . .
H33A H 0.6524 -0.1110 0.4224 0.046 Uiso 1 1 calc R . .
H33B H 0.5949 -0.0843 0.4878 0.046 Uiso 1 1 calc R . .
C34 C 0.4369(10) -0.1447(6) 0.4000(5) 0.050(3) Uani 1 1 d DU . .
H34A H 0.3622 -0.1249 0.4161 0.061 Uiso 1 1 calc R . .
H34B H 0.4382 -0.1972 0.4130 0.061 Uiso 1 1 calc R . .
C35 C 0.4066(13) -0.1508(5) 0.3204(6) 0.064(4) Uani 1 1 d DU . .
H35A H 0.3133 -0.1854 0.2976 0.077 Uiso 1 1 calc R . .
H35B H 0.4769 -0.1752 0.3043 0.077 Uiso 1 1 calc R . .
C36 C 0.4097(10) -0.0705(5) 0.2966(5) 0.050(3) Uani 1 1 d DU . .
H36A H 0.3981 -0.0769 0.2450 0.060 Uiso 1 1 calc R . .
H36B H 0.3310 -0.0491 0.3064 0.060 Uiso 1 1 calc R . .
N40 N 0.6376(8) 0.2079(4) 0.3048(3) 0.0231(18) Uani 1 1 d DU . .
H40 H 0.662(10) 0.234(4) 0.279(4) 0.028 Uiso 1 1 d D . .
C41 C 0.6067(9) 0.2516(4) 0.3645(4) 0.025(2) Uani 1 1 d DU . .
H41 H 0.5084 0.2295 0.3646 0.031 Uiso 1 1 calc R . .
C42 C 0.6192(10) 0.3372(4) 0.3533(4) 0.031(2) Uani 1 1 d DU . .
H42A H 0.7138 0.3579 0.3488 0.037 Uiso 1 1 calc R . .
H42B H 0.5502 0.3393 0.3088 0.037 Uiso 1 1 calc R . .
C43 C 0.5938(11) 0.3882(5) 0.4140(4) 0.041(3) Uani 1 1 d DU . .
H43A H 0.4966 0.3700 0.4163 0.049 Uiso 1 1 calc R . .
H43B H 0.6051 0.4431 0.4057 0.049 Uiso 1 1 calc R . .
C44 C 0.6961(12) 0.3850(5) 0.4845(4) 0.045(3) Uani 1 1 d DU . .
H44A H 0.7931 0.4069 0.4838 0.055 Uiso 1 1 calc R . .
H44B H 0.6754 0.4170 0.5235 0.055 Uiso 1 1 calc R . .
C45 C 0.6822(12) 0.2998(5) 0.4963(5) 0.044(3) Uani 1 1 d DU . .
H45A H 0.7516 0.2976 0.5407 0.052 Uiso 1 1 calc R . .
H45B H 0.5877 0.2798 0.5014 0.052 Uiso 1 1 calc R . .
C46 C 0.7053(10) 0.2479(5) 0.4354(4) 0.033(2) Uani 1 1 d DU . .
H46A H 0.6910 0.1929 0.4437 0.039 Uiso 1 1 calc R . .
H46B H 0.8033 0.2644 0.4337 0.039 Uiso 1 1 calc R . .
N50 N 1.1766(18) 0.4224(8) 0.1188(7) 0.028(4) Uiso 0.50 1 d PDU A 1
H50 H 1.2357 0.4294 0.0930 0.034 Uiso 0.50 1 calc PR A 1
C51 C 1.1962(19) 0.4848(8) 0.1791(7) 0.031(5) Uiso 0.50 1 d PDU A 1
H51 H 1.1061 0.4809 0.1922 0.037 Uiso 0.50 1 calc PR A 1
C52 C 1.311(2) 0.4791(9) 0.2441(8) 0.042(6) Uiso 0.50 1 d PDU A 1
H52A H 1.4000 0.4806 0.2313 0.050 Uiso 0.50 1 calc PR A 1
H52B H 1.2853 0.4284 0.2597 0.050 Uiso 0.50 1 calc PR A 1
C53 C 1.331(2) 0.5469(9) 0.3048(8) 0.041(6) Uiso 0.50 1 d PDU A 1
H53A H 1.2450 0.5429 0.3205 0.049 Uiso 0.50 1 calc PR A 1
H53B H 1.4088 0.5436 0.3454 0.049 Uiso 0.50 1 calc PR A 1
C54 C 1.3643(18) 0.6248(8) 0.2802(8) 0.023(5) Uiso 0.50 1 d PDU A 1
H54A H 1.4562 0.6308 0.2698 0.028 Uiso 0.50 1 calc PR A 1
H54B H 1.3717 0.6679 0.3188 0.028 Uiso 0.50 1 calc PR A 1
C55 C 1.254(2) 0.6319(9) 0.2143(8) 0.039(6) Uiso 0.50 1 d PDU A 1
H55A H 1.1641 0.6328 0.2262 0.047 Uiso 0.50 1 calc PR A 1
H55B H 1.2836 0.6819 0.1985 0.047 Uiso 0.50 1 calc PR A 1
C56 C 1.231(2) 0.5637(8) 0.1547(8) 0.031(5) Uiso 0.50 1 d PDU A 1
H56A H 1.3166 0.5669 0.1385 0.037 Uiso 0.50 1 calc PR A 1
H56B H 1.1533 0.5673 0.1143 0.037 Uiso 0.50 1 calc PR A 1
N50' N 1.2083(17) 0.4047(7) 0.1431(7) 0.020(4) Uiso 0.50 1 d PDU A 2
H50' H 1.2863 0.3989 0.1330 0.024 Uiso 0.50 1 calc PR A 2
C51' C 1.2167(18) 0.4679(7) 0.2008(7) 0.020(4) Uiso 0.50 1 d PDU A 2
H51' H 1.1221 0.4615 0.2094 0.024 Uiso 0.50 1 calc PR A 2
C52' C 1.3195(19) 0.4620(9) 0.2688(7) 0.027(5) Uiso 0.50 1 d PDU A 2
H52C H 1.4128 0.4637 0.2607 0.033 Uiso 0.50 1 calc PR A 2
H52D H 1.2892 0.4109 0.2829 0.033 Uiso 0.50 1 calc PR A 2
C53' C 1.331(2) 0.5282(9) 0.3288(8) 0.039(6) Uiso 0.50 1 d PDU A 2
H53C H 1.2418 0.5225 0.3416 0.047 Uiso 0.50 1 calc PR A 2
H53D H 1.4055 0.5248 0.3709 0.047 Uiso 0.50 1 calc PR A 2
C54' C 1.366(2) 0.6077(9) 0.3068(9) 0.043(6) Uiso 0.50 1 d PDU A 2
H54C H 1.4613 0.6158 0.2998 0.051 Uiso 0.50 1 calc PR A 2
H54D H 1.3673 0.6494 0.3452 0.051 Uiso 0.50 1 calc PR A 2
C55' C 1.262(2) 0.6146(9) 0.2391(8) 0.035(5) Uiso 0.50 1 d PDU A 2
H55C H 1.2920 0.6658 0.2251 0.042 Uiso 0.50 1 calc PR A 2
H55D H 1.1689 0.6127 0.2475 0.042 Uiso 0.50 1 calc PR A 2
C56' C 1.251(2) 0.5484(7) 0.1795(8) 0.032(5) Uiso 0.50 1 d PDU A 2
H56C H 1.3406 0.5546 0.1669 0.039 Uiso 0.50 1 calc PR A 2
H56D H 1.1768 0.5516 0.1373 0.039 Uiso 0.50 1 calc PR A 2
N60 N 1.1155(9) 0.2860(4) 0.0465(4) 0.041(2) Uani 1 1 d DU A .
H60 H 1.180(8) 0.270(6) 0.065(5) 0.049 Uiso 1 1 d D . .
C61 C 1.026(2) 0.2250(8) -0.0126(7) 0.038(9) Uiso 0.50 1 d PDU A 1
H61 H 0.9281 0.2182 -0.0085 0.046 Uiso 0.50 1 calc PR A 1
C62 C 1.070(2) 0.1472(8) -0.0047(8) 0.034(5) Uiso 0.50 1 d PDU A 1
H62A H 1.1698 0.1536 -0.0044 0.040 Uiso 0.50 1 calc PR A 1
H62B H 1.0618 0.1330 0.0411 0.040 Uiso 0.50 1 calc PR A 1
C63 C 0.982(2) 0.0811(8) -0.0639(8) 0.035(6) Uiso 0.50 1 d PDU A 1
H63A H 0.8853 0.0693 -0.0599 0.042 Uiso 0.50 1 calc PR A 1
H63B H 1.0202 0.0333 -0.0590 0.042 Uiso 0.50 1 calc PR A 1
C64 C 0.981(3) 0.1022(10) -0.1367(9) 0.047(9) Uiso 0.50 1 d PDU A 1
H64A H 1.0754 0.1067 -0.1433 0.056 Uiso 0.50 1 calc PR A 1
H64B H 0.9159 0.0597 -0.1736 0.056 Uiso 0.50 1 calc PR A 1
C65 C 0.935(2) 0.1791(8) -0.1451(8) 0.032(5) Uiso 0.50 1 d PDU A 1
H65A H 0.8353 0.1725 -0.1449 0.038 Uiso 0.50 1 calc PR A 1
H65B H 0.9422 0.1931 -0.1911 0.038 Uiso 0.50 1 calc PR A 1
C66 C 1.024(2) 0.2455(8) -0.0855(6) 0.027(4) Uiso 0.50 1 d PDU A 1
H66A H 1.1215 0.2566 -0.0897 0.033 Uiso 0.50 1 calc PR A 1
H66B H 0.9877 0.2936 -0.0906 0.033 Uiso 0.50 1 calc PR A 1
C61' C 1.036(2) 0.2277(8) -0.0160(7) 0.034(8) Uiso 0.50 1 d PDU A 2
H61' H 0.9440 0.2416 -0.0358 0.041 Uiso 0.50 1 calc PR A 2
C62' C 1.009(3) 0.1435(9) -0.0020(8) 0.049(7) Uiso 0.50 1 d PDU A 2
H62C H 0.9558 0.1396 0.0337 0.058 Uiso 0.50 1 calc PR A 2
H62D H 1.0991 0.1287 0.0169 0.058 Uiso 0.50 1 calc PR A 2
C63' C 0.925(2) 0.0870(10) -0.0705(9) 0.042(6) Uiso 0.50 1 d PDU A 2
H63C H 0.9103 0.0324 -0.0611 0.051 Uiso 0.50 1 calc PR A 2
H63D H 0.8326 0.0996 -0.0878 0.051 Uiso 0.50 1 calc PR A 2
C64' C 1.005(3) 0.0937(9) -0.1265(10) 0.031(7) Uiso 0.50 1 d PDU A 2
H64C H 0.9484 0.0586 -0.1710 0.037 Uiso 0.50 1 calc PR A 2
H64D H 1.0941 0.0771 -0.1106 0.037 Uiso 0.50 1 calc PR A 2
C65' C 1.034(3) 0.1782(10) -0.1396(8) 0.068(7) Uiso 0.50 1 d PDU A 2
H65C H 0.9444 0.1943 -0.1574 0.082 Uiso 0.50 1 calc PR A 2
H65D H 1.0860 0.1820 -0.1757 0.082 Uiso 0.50 1 calc PR A 2
C66' C 1.120(2) 0.2325(10) -0.0705(8) 0.045(6) Uiso 0.50 1 d PDU A 2
H66C H 1.1416 0.2872 -0.0789 0.054 Uiso 0.50 1 calc PR A 2
H66D H 1.2094 0.2165 -0.0525 0.054 Uiso 0.50 1 calc PR A 2
N70 N 0.7356(16) 0.4540(8) 0.0977(6) 0.030(4) Uiso 0.50 1 d PDU A 1
H70 H 0.6769 0.4734 0.0674 0.036 Uiso 0.50 1 calc PR A 1
C71 C 0.7933(17) 0.4925(7) 0.1722(7) 0.017(5) Uiso 0.50 1 d PDU A 1
H71 H 0.8703 0.4680 0.1959 0.020 Uiso 0.50 1 calc PR A 1
C72 C 0.8500(17) 0.5800(7) 0.1772(7) 0.015(4) Uiso 0.50 1 d PDU A 1
H72A H 0.9256 0.5876 0.1534 0.018 Uiso 0.50 1 calc PR A 1
H72B H 0.7744 0.6040 0.1528 0.018 Uiso 0.50 1 calc PR A 1
C73 C 0.9069(17) 0.6202(10) 0.2541(8) 0.030(5) Uiso 0.50 1 d PDU A 1
H73A H 0.9852 0.5977 0.2780 0.035 Uiso 0.50 1 calc PR A 1
H73B H 0.9434 0.6769 0.2563 0.035 Uiso 0.50 1 calc PR A 1
C74 C 0.792(2) 0.6095(9) 0.2920(10) 0.037(7) Uiso 0.50 1 d PDU A 1
H74A H 0.8328 0.6331 0.3425 0.044 Uiso 0.50 1 calc PR A 1
H74B H 0.7192 0.6372 0.2713 0.044 Uiso 0.50 1 calc PR A 1
C75 C 0.7270(19) 0.5231(8) 0.2856(7) 0.021(4) Uiso 0.50 1 d PDU A 1
H75A H 0.6470 0.5183 0.3064 0.026 Uiso 0.50 1 calc PR A 1
H75B H 0.7968 0.4973 0.3128 0.026 Uiso 0.50 1 calc PR A 1
C76 C 0.6766(17) 0.4815(9) 0.2092(7) 0.030(5) Uiso 0.50 1 d PDU A 1
H76A H 0.5976 0.5024 0.1836 0.035 Uiso 0.50 1 calc PR A 1
H76B H 0.6421 0.4248 0.2078 0.035 Uiso 0.50 1 calc PR A 1
N80 N 0.6237(17) 0.3379(8) 0.0020(7) 0.026(4) Uiso 0.50 1 d PDU A 1
H80 H 0.5537 0.3614 0.0018 0.032 Uiso 0.50 1 calc PR A 1
C81 C 0.6035(18) 0.2720(8) -0.0552(7) 0.031(5) Uiso 0.50 1 d PDU A 1
H81 H 0.6915 0.2754 -0.0702 0.037 Uiso 0.50 1 calc PR A 1
C82 C 0.568(2) 0.1929(8) -0.0314(8) 0.040(5) Uiso 0.50 1 d PDU A 1
H82A H 0.6469 0.1885 0.0079 0.049 Uiso 0.50 1 calc PR A 1
H82B H 0.4845 0.1910 -0.0134 0.049 Uiso 0.50 1 calc PR A 1
C83 C 0.539(2) 0.1233(9) -0.0906(8) 0.045(6) Uiso 0.50 1 d PDU A 1
H83A H 0.5126 0.0739 -0.0732 0.054 Uiso 0.50 1 calc PR A 1
H83B H 0.6248 0.1220 -0.1059 0.054 Uiso 0.50 1 calc PR A 1
C84 C 0.4209(19) 0.1298(9) -0.1533(8) 0.040(5) Uiso 0.50 1 d PDU A 1
H84A H 0.4070 0.0862 -0.1925 0.048 Uiso 0.50 1 calc PR A 1
H84B H 0.3328 0.1258 -0.1392 0.048 Uiso 0.50 1 calc PR A 1
C85 C 0.456(2) 0.2080(8) -0.1780(7) 0.038(5) Uiso 0.50 1 d PDU A 1
H85A H 0.3770 0.2122 -0.2174 0.046 Uiso 0.50 1 calc PR A 1
H85B H 0.5396 0.2099 -0.1958 0.046 Uiso 0.50 1 calc PR A 1
C86 C 0.484(2) 0.2771(9) -0.1182(8) 0.044(5) Uiso 0.50 1 d PDU A 1
H86A H 0.3983 0.2775 -0.1029 0.053 Uiso 0.50 1 calc PR A 1
H86B H 0.5090 0.3267 -0.1356 0.053 Uiso 0.50 1 calc PR A 1
N70' N 0.8409(16) 0.4609(8) 0.1311(7) 0.029(4) Uiso 0.50 1 d PDU A 2
H70' H 0.9211 0.4916 0.1327 0.035 Uiso 0.50 1 calc PR A 2
C71' C 0.758(2) 0.4860(9) 0.1789(8) 0.035(6) Uiso 0.50 1 d PDU A 2
C72' C 0.745(3) 0.5702(10) 0.1709(9) 0.054(6) Uiso 0.50 1 d PDU A 2
C73' C 0.711(4) 0.6162(17) 0.2313(13) 0.044(10) Uiso 0.25 1 d PDU A 2
C74' C 0.802(5) 0.6098(15) 0.3033(13) 0.033(12) Uiso 0.25 1 d PDU A 2
C75' C 0.799(3) 0.5242(15) 0.3107(11) 0.018(7) Uiso 0.25 1 d PDU A 2
C76' C 0.852(3) 0.4850(16) 0.2533(9) 0.021(8) Uiso 0.25 1 d PDU A 2
C73" C 0.853(4) 0.6247(17) 0.2148(15) 0.014(7) Uiso 0.25 1 d PDU A 2
C74" C 0.888(4) 0.6111(14) 0.2914(14) 0.032(9) Uiso 0.25 1 d PDU A 2
C75" C 0.907(3) 0.5273(16) 0.2946(19) 0.040(9) Uiso 0.25 1 d PDU A 2
C76" C 0.773(4) 0.4675(16) 0.2537(18) 0.031(8) Uiso 0.25 1 d PDU A 2
N80' N 0.6720(15) 0.3743(8) 0.0138(6) 0.020(4) Uiso 0.50 1 d PDU A 2
H80' H 0.6309 0.4143 0.0162 0.024 Uiso 0.50 1 calc PR A 2
C81' C 0.6166(16) 0.3159(8) -0.0510(8) 0.031(5) Uiso 0.50 1 d PDU A 2
H81' H 0.6760 0.3288 -0.0834 0.037 Uiso 0.50 1 calc PR A 2
C82' C 0.4671(17) 0.3220(10) -0.0877(8) 0.043(5) Uiso 0.50 1 d PDU A 2
H82C H 0.4061 0.3093 -0.0566 0.052 Uiso 0.50 1 calc PR A 2
H82D H 0.4672 0.3765 -0.0956 0.052 Uiso 0.50 1 calc PR A 2
C83' C 0.409(2) 0.2661(9) -0.1583(8) 0.049(6) Uiso 0.50 1 d PDU A 2
H83C H 0.3109 0.2695 -0.1797 0.058 Uiso 0.50 1 calc PR A 2
H83D H 0.4645 0.2817 -0.1910 0.058 Uiso 0.50 1 calc PR A 2
C84' C 0.4130(17) 0.1827(9) -0.1483(9) 0.035(5) Uiso 0.50 1 d PDU A 2
H84C H 0.3815 0.1481 -0.1950 0.042 Uiso 0.50 1 calc PR A 2
H84D H 0.3478 0.1650 -0.1206 0.042 Uiso 0.50 1 calc PR A 2
C85' C 0.5607(19) 0.1758(10) -0.1101(9) 0.052(6) Uiso 0.50 1 d PDU A 2
H85C H 0.6237 0.1875 -0.1403 0.063 Uiso 0.50 1 calc PR A 2
H85D H 0.5587 0.1213 -0.1016 0.063 Uiso 0.50 1 calc PR A 2
C86' C 0.618(2) 0.2324(9) -0.0394(8) 0.035(5) Uiso 0.50 1 d PDU A 2
H86C H 0.5592 0.2180 -0.0075 0.042 Uiso 0.50 1 calc PR A 2
H86D H 0.7144 0.2283 -0.0167 0.042 Uiso 0.50 1 calc PR A 2
Cl1 Cl 0.2386(2) 0.08788(15) 0.24149(14) 0.0360(7) Uani 1 1 d . . .
Cl2 Cl 0.4434(3) 0.27394(19) 0.13109(17) 0.0616(10) Uani 1 1 d . . .
Cl10 Cl 0.6020(4) 0.5455(2) -0.0291(2) 0.0550(12) Uani 0.50 1 d PU . .
O10 O 0.6020(4) 0.5455(2) -0.0291(2) 0.0550(12) Uani 0.50 1 d PU . .
O4 O 0.2636(7) 0.2701(4) 0.2447(4) 0.0414(19) Uani 1 1 d D . .
H4A H 0.323(5) 0.268(5) 0.218(4) 0.062 Uiso 1 1 d D . .
H4B H 0.245(11) 0.219(3) 0.249(6) 0.062 Uiso 1 1 d D . .
O5 O 0.3949(8) 0.0949(4) 0.1203(3) 0.0408(19) Uani 1 1 d D . .
H5A H 0.351(10) 0.088(6) 0.154(4) 0.061 Uiso 1 1 d D . .
H5B H 0.399(12) 0.147(3) 0.121(5) 0.061 Uiso 1 1 d D . .
O6 O 0.6278(13) 0.0214(6) -0.0126(6) 0.025(3) Uiso 0.50 1 d PU . .
O6' O 0.5973(18) -0.0505(9) 0.0116(8) 0.061(4) Uiso 0.50 1 d PU . .
O7 O 0.9340(17) 0.5704(9) 0.0476(8) 0.059(4) Uiso 0.50 1 d P . .

loop_
_atom_site_aniso_label
_atom_site_aniso_U_11
_atom_site_aniso_U_22
_atom_site_aniso_U_33
_atom_site_aniso_U_23
_atom_site_aniso_U_13
_atom_site_aniso_U_12
P1 0.0188(14) 0.0275(14) 0.0191(13) -0.0013(11) 0.0066(11) 0.0085(11)
P2 0.0185(14) 0.0251(14) 0.0164(12) 0.0024(10) 0.0023(11) 0.0080(11)
P3 0.0127(13) 0.0209(13) 0.0205(13) 0.0013(10) 0.0038(10) 0.0060(10)
P4 0.0201(15) 0.0264(13) 0.0251(14) 0.0049(11) 0.0075(12) 0.0068(11)
P5 0.0394(19) 0.0307(15) 0.0382(16) -0.0120(13) 0.0271(15) -0.0143(13)
P6 0.086(3) 0.0243(14) 0.0372(17) 0.0133(13) 0.0421(17) 0.0283(15)
O1 0.028(4) 0.031(4) 0.021(3) 0.009(3) 0.009(3) 0.010(3)
O2 0.023(4) 0.033(4) 0.026(3) -0.004(3) 0.004(3) 0.011(3)
O3 0.018(4) 0.030(4) 0.023(3) 0.005(3) 0.008(3) 0.009(3)
N1 0.012(4) 0.022(4) 0.025(4) -0.002(3) 0.000(4) -0.004(3)
N2 0.021(5) 0.025(4) 0.029(4) 0.010(3) 0.013(4) 0.014(4)
N3 0.021(4) 0.024(4) 0.013(4) 0.004(3) 0.007(3) 0.002(3)
N4 0.002(4) 0.041(5) 0.036(5) 0.000(4) 0.004(4) 0.004(4)
N5 0.019(5) 0.042(5) 0.036(5) -0.009(4) 0.005(4) 0.002(4)
N6 0.072(7) 0.024(5) 0.029(5) -0.002(4) 0.024(5) -0.006(4)
N10 0.007(4) 0.022(4) 0.024(4) -0.007(3) 0.000(3) -0.001(3)
C11 0.013(5) 0.031(5) 0.020(5) -0.004(4) 0.000(4) 0.002(4)
C12 0.015(5) 0.029(5) 0.030(5) -0.009(4) 0.002(4) 0.000(4)
C13 0.026(6) 0.031(6) 0.051(7) -0.013(5) 0.006(5) -0.001(5)
C14 0.024(6) 0.023(5) 0.061(7) -0.006(5) 0.018(5) 0.004(5)
C15 0.013(5) 0.033(6) 0.047(6) 0.006(5) -0.001(5) 0.001(4)
C16 0.016(5) 0.020(5) 0.025(5) 0.005(4) 0.003(4) 0.007(4)
N20 0.021(4) 0.023(4) 0.022(4) 0.015(3) 0.009(4) 0.007(3)
C21 0.022(5) 0.027(5) 0.015(5) -0.002(4) 0.006(4) 0.000(4)
C22 0.017(5) 0.032(5) 0.029(5) 0.004(4) 0.001(4) 0.010(4)
C23 0.018(6) 0.038(6) 0.043(6) 0.001(5) -0.002(5) 0.006(5)
C24 0.049(8) 0.039(6) 0.038(6) -0.003(5) 0.003(6) -0.010(5)
C25 0.047(7) 0.014(5) 0.042(6) 0.002(4) 0.009(5) 0.009(5)
C26 0.027(6) 0.023(5) 0.039(6) 0.004(4) 0.011(5) 0.007(4)
N30 0.008(4) 0.022(4) 0.033(5) 0.009(4) 0.000(4) 0.009(3)
C31 0.018(5) 0.011(4) 0.036(5) 0.001(4) 0.012(4) 0.004(4)
C32 0.024(6) 0.029(5) 0.031(6) 0.008(4) 0.010(4) 0.002(4)
C33 0.045(7) 0.028(6) 0.048(7) 0.016(5) 0.021(6) 0.003(5)
C34 0.024(7) 0.046(7) 0.097(9) 0.043(6) 0.027(6) 0.012(5)
C35 0.050(8) 0.013(5) 0.103(10) 0.007(6) -0.013(7) -0.013(5)
C36 0.034(7) 0.027(6) 0.064(7) 0.003(5) -0.018(6) -0.007(5)
N40 0.026(5) 0.025(4) 0.020(4) 0.005(3) 0.010(4) 0.003(4)
C41 0.028(6) 0.029(5) 0.024(5) 0.001(4) 0.017(4) 0.006(4)
C42 0.030(6) 0.030(5) 0.035(6) 0.004(5) 0.011(5) 0.011(5)
C43 0.054(7) 0.024(6) 0.051(7) 0.007(5) 0.024(6) 0.009(5)
C44 0.071(8) 0.032(6) 0.032(6) -0.004(5) 0.020(6) 0.006(6)
C45 0.044(7) 0.047(6) 0.033(6) -0.004(5) 0.008(5) 0.002(5)
C46 0.041(7) 0.036(6) 0.030(6) 0.015(5) 0.019(5) 0.012(5)
N60 0.036(6) 0.032(5) 0.048(6) -0.012(4) 0.016(5) -0.002(4)
Cl1 0.0150(14) 0.0424(15) 0.0493(16) -0.0026(12) 0.0072(12) 0.0122(12)
Cl2 0.0185(16) 0.076(2) 0.079(2) -0.0282(18) 0.0211(15) -0.0005(15)
Cl10 0.036(3) 0.047(3) 0.086(3) 0.006(2) 0.019(2) 0.018(2)
O10 0.036(3) 0.047(3) 0.086(3) 0.006(2) 0.019(2) 0.018(2)
O4 0.023(4) 0.040(4) 0.058(5) -0.006(4) 0.014(4) 0.006(4)
O5 0.026(4) 0.070(5) 0.027(4) -0.005(4) 0.005(3) 0.024(4)

loop_
_atom_type_symbol
_atom_type_description
_atom_type_scat_dispersion_real
_atom_type_scat_dispersion_imag
_atom_type_scat_source
C C 0.0033 0.0016 'International Tables Vol C Tables 4.2.6.8 and 6.1.1.4'
H H 0.0000 0.0000 'International Tables Vol C Tables 4.2.6.8 and 6.1.1.4'
N N 0.0061 0.0033 'International Tables Vol C Tables 4.2.6.8 and 6.1.1.4'
O O 0.0106 0.0060 'International Tables Vol C Tables 4.2.6.8 and 6.1.1.4'
P P 0.1023 0.0942 'International Tables Vol C Tables 4.2.6.8 and 6.1.1.4'
Cl Cl 0.1484 0.1585 'International Tables Vol C Tables 4.2.6.8 and 6.1.1.4'

loop_
_geom_angle_atom_site_label_1
_geom_angle_atom_site_label_2
_geom_angle_atom_site_label_3
_geom_angle
_geom_angle_site_symmetry_1
_geom_angle_site_symmetry_3
_geom_angle_publ_flag
O2 P1 O1 106.0(3) . . ?
O2 P1 N2 113.6(4) . . ?
O1 P1 N2 108.5(4) . . ?
O2 P1 N1 115.6(4) . . ?
O1 P1 N1 107.3(4) . . ?
N2 P1 N1 105.5(4) . . ?
N3 P2 N20 119.6(4) . . ?
N3 P2 N10 107.6(4) . . ?
N20 P2 N10 104.8(4) . . ?
N3 P2 N2 109.4(4) . . ?
N20 P2 N2 103.5(4) . . ?
N10 P2 N2 112.0(4) . . ?
N3 P3 N40 121.3(4) . . ?
N3 P3 N30 107.1(4) . . ?
N40 P3 N30 105.0(4) . . ?
N3 P3 N1 108.3(4) . . ?
N40 P3 N1 101.8(4) . . ?
N30 P3 N1 113.6(4) . . ?
O3 P4 N5 114.2(4) . . ?
O3 P4 N4 115.5(4) . . ?
N5 P4 N4 105.2(4) . . ?
O3 P4 O1 109.0(3) . . ?
N5 P4 O1 107.9(4) . . ?
N4 P4 O1 104.4(4) . . ?
N50 P5 N60 104.9(7) . . ?
N50 P5 N6 108.7(7) . . ?
N60 P5 N6 109.7(4) . . ?
N50 P5 N5 113.7(6) . . ?
N60 P5 N5 114.8(5) . . ?
N6 P5 N5 105.0(4) . . ?
N50 P5 N50' 22.9(6) . . ?
N60 P5 N50' 100.9(6) . . ?
N6 P5 N50' 130.0(6) . . ?
N5 P5 N50' 96.3(6) . . ?
N80' P6 N6 111.0(7) . . ?
N80' P6 N70 78.4(7) . . ?
N6 P6 N70 131.3(6) . . ?
N80' P6 N4 118.7(7) . . ?
N6 P6 N4 107.7(4) . . ?
N70 P6 N4 108.1(6) . . ?
N80' P6 N70' 114.0(7) . . ?
N6 P6 N70' 103.9(6) . . ?
N70 P6 N70' 37.9(6) . . ?
N4 P6 N70' 100.0(6) . . ?
N80' P6 N80 20.8(7) . . ?
N6 P6 N80 112.5(6) . . ?
N70 P6 N80 92.5(7) . . ?
N4 P6 N80 100.0(5) . . ?
N70' P6 N80 130.3(7) . . ?
P1 O1 P4 131.6(4) . . ?
P1 N1 P3 131.5(5) . . ?
P1 N2 P2 129.6(5) . . ?
P3 N3 P2 126.3(4) . . ?
P4 N4 P6 128.5(5) . . ?
P4 N5 P5 132.3(5) . . ?
P6 N6 P5 129.7(5) . . ?
C11 N10 P2 124.3(5) . . ?
N10 C11 C12 113.5(6) . . ?
N10 C11 C16 108.8(6) . . ?
C12 C11 C16 110.8(7) . . ?
C11 C12 C13 111.6(7) . . ?
C14 C13 C12 111.0(7) . . ?
C13 C14 C15 110.6(7) . . ?
C16 C15 C14 111.1(7) . . ?
C11 C16 C15 112.1(6) . . ?
C21 N20 P2 123.5(6) . . ?
N20 C21 C22 111.7(6) . . ?
N20 C21 C26 109.3(6) . . ?
C22 C21 C26 112.0(7) . . ?
C21 C22 C23 111.4(7) . . ?
C24 C23 C22 111.6(7) . . ?
C25 C24 C23 111.3(7) . . ?
C24 C25 C26 111.4(7) . . ?
C21 C26 C25 111.5(7) . . ?
C31 N30 P3 125.4(6) . . ?
N30 C31 C32 110.9(6) . . ?
N30 C31 C36 110.2(6) . . ?
C32 C31 C36 110.7(7) . . ?
C31 C32 C33 112.4(7) . . ?
C34 C33 C32 109.8(8) . . ?
C33 C34 C35 109.9(8) . . ?
C34 C35 C36 112.6(8) . . ?
C31 C36 C35 110.7(7) . . ?
C41 N40 P3 128.3(6) . . ?
N40 C41 C46 112.6(7) . . ?
N40 C41 C42 107.5(6) . . ?
C46 C41 C42 109.9(7) . . ?
C43 C42 C41 111.6(7) . . ?
C42 C43 C44 111.1(7) . . ?
C45 C44 C43 109.5(7) . . ?
C46 C45 C44 111.3(7) . . ?
C45 C46 C41 112.3(7) . . ?
C51 N50 P5 126.4(13) . . ?
N50 C51 C52 112.8(12) . . ?
N50 C51 C56 107.5(11) . . ?
C52 C51 C56 110.7(12) . . ?
C51 C52 C53 111.0(12) . . ?
C54 C53 C52 109.7(12) . . ?
C53 C54 C55 112.7(12) . . ?
C56 C55 C54 111.2(12) . . ?
C55 C56 C51 111.0(12) . . ?
C51' N50' P5 123.6(12) . . ?
N50' C51' C52' 111.7(11) . . ?
N50' C51' C56' 110.8(11) . . ?
C52' C51' C56' 111.7(12) . . ?
C51' C52' C53' 112.2(11) . . ?
C54' C53' C52' 110.6(13) . . ?
C53' C54' C55' 112.2(13) . . ?
C54' C55' C56' 110.9(12) . . ?
C55' C56' C51' 111.6(12) . . ?
C61' N60 C61 5.4(14) . . ?
C61' N60 P5 128.5(11) . . ?
C61 N60 P5 124.6(11) . . ?
N60 C61 C62 109.2(12) . . ?
N60 C61 C66 114.0(12) . . ?
C62 C61 C66 111.0(13) . . ?
C63 C62 C61 112.2(12) . . ?
C62 C63 C64 111.9(13) . . ?
C65 C64 C63 111.6(13) . . ?
C64 C65 C66 111.2(13) . . ?
C61 C66 C65 112.0(11) . . ?
N60 C61' C62' 114.2(12) . . ?
N60 C61' C66' 107.2(12) . . ?
C62' C61' C66' 108.7(14) . . ?
C61' C62' C63' 110.3(12) . . ?
C64' C63' C62' 110.0(13) . . ?
C63' C64' C65' 110.4(13) . . ?
C64' C65' C66' 109.5(13) . . ?
C65' C66' C61' 109.1(12) . . ?
C71 N70 P6 117.6(12) . . ?
N70 C71 C72 110.5(11) . . ?
N70 C71 C76 108.9(11) . . ?
C72 C71 C76 109.0(11) . . ?
C73 C72 C71 110.7(10) . . ?
C74 C73 C72 110.6(12) . . ?
C75 C74 C73 111.2(13) . . ?
C74 C75 C76 111.9(12) . . ?
C75 C76 C71 111.8(11) . . ?
C81 N80 P6 124.3(11) . . ?
N80 C81 C86 109.5(12) . . ?
N80 C81 C82 111.5(11) . . ?
C86 C81 C82 108.9(12) . . ?
C83 C82 C81 112.8(12) . . ?
C82 C83 C84 110.4(12) . . ?
C85 C84 C83 110.3(12) . . ?
C84 C85 C86 111.4(13) . . ?
C85 C86 C81 111.3(12) . . ?
C71' N70' P6 121.8(12) . . ?
N70' C71' C76" 124.8(19) . . ?
N70' C71' C72' 107.5(13) . . ?
C76" C71' C72' 115.2(16) . . ?
N70' C71' C76' 103.3(13) . . ?
C76" C71' C76' 30.1(15) . . ?
C72' C71' C76' 110.1(13) . . ?
C73" C72' C73' 64(2) . . ?
C73" C72' C71' 113.0(18) . . ?
C73' C72' C71' 115.4(14) . . ?
C72' C73' C74' 112.9(16) . . ?
C72' C73' C73" 52.6(17) . . ?
C74' C73' C73" 81(2) . . ?
C72' C73' C74" 88.9(17) . . ?
C74' C73' C74" 29.7(18) . . ?
C73" C73' C74" 51.4(13) . . ?
C74" C74' C73' 98(3) . . ?
C74" C74' C75' 87(3) . . ?
C73' C74' C75' 111.0(17) . . ?
C74" C74' C75" 49.5(19) . . ?
C73' C74' C75" 110.7(17) . . ?
C75' C74' C75" 37.9(15) . . ?
C74" C74' C73" 49(2) . . ?
C73' C74' C73" 49.7(18) . . ?
C75' C74' C73" 106.9(17) . . ?
C75" C74' C73" 79.1(17) . . ?
C75" C75' C76" 72.9(18) . . ?
C75" C75' C76' 41.5(17) . . ?
C76" C75' C76' 31.6(17) . . ?
C75" C75' C74' 91(2) . . ?
C76" C75' C74' 122(2) . . ?
C76' C75' C74' 109.6(16) . . ?
C75" C75' C74" 58.3(17) . . ?
C76" C75' C74" 107(2) . . ?
C76' C75' C74" 83.3(18) . . ?
C74' C75' C74" 32.8(19) . . ?
C76" C76' C75" 115(4) . . ?
C76" C76' C75' 63(3) . . ?
C75" C76' C75' 52(2) . . ?
C76" C76' C71' 74(3) . . ?
C75" C76' C71' 134(3) . . ?
C75' C76' C71' 111.2(15) . . ?
C72' C73" C73' 63.1(18) . . ?
C72' C73" C74" 114(2) . . ?
C73' C73" C74" 77(2) . . ?
C72' C73" C74' 97(2) . . ?
C73' C73" C74' 49.4(13) . . ?
C74" C73" C74' 28.1(19) . . ?
C74' C74" C75" 102(3) . . ?
C74' C74" C73" 103(3) . . ?
C75" C74" C73" 110.4(17) . . ?
C74' C74" C75' 60(2) . . ?
C75" C74" C75' 42.3(17) . . ?
C73" C74" C75' 118(2) . . ?
C74' C74" C73' 52(2) . . ?
C75" C74" C73' 113.2(19) . . ?
C73" C74" C73' 51.2(18) . . ?
C75' C74" C73' 86(2) . . ?
C76' C75" C75' 86(3) . . ?
C76' C75" C74" 118(2) . . ?
C75' C75" C74" 79(2) . . ?
C76' C75" C76" 28(2) . . ?
C75' C75" C76" 58(2) . . ?
C74" C75" C76" 111.3(17) . . ?
C76' C75" C74' 109(2) . . ?
C75' C75" C74' 51.0(16) . . ?
C74" C75" C74' 28.5(19) . . ?
C76" C75" C74' 91.4(19) . . ?
C76' C76" C75' 86(3) . . ?
C76' C76" C75" 37(2) . . ?
C75' C76" C75" 49(2) . . ?
C76' C76" C71' 76(3) . . ?
C75' C76" C71' 122(2) . . ?
C75" C76" C71' 101(2) . . ?
P6 N80' C81' 127.8(11) . . ?
N80' C81' C86' 113.9(12) . . ?
N80' C81' C82' 109.4(11) . . ?
C86' C81' C82' 109.7(12) . . ?
C83' C82' C81' 111.3(12) . . ?
C84' C83' C82' 110.6(12) . . ?
C83' C84' C85' 111.4(13) . . ?
C84' C85' C86' 111.2(12) . . ?
C81' C86' C85' 110.2(12) . . ?

loop_
_geom_bond_atom_site_label_1
_geom_bond_atom_site_label_2
_geom_bond_distance
_geom_bond_site_symmetry_2
_geom_bond_publ_flag
P1 O2 1.474(6) . ?
P1 O1 1.608(6) . ?
P1 N2 1.633(8) . ?
P1 N1 1.649(8) . ?
P2 N3 1.593(8) . ?
P2 N20 1.612(7) . ?
P2 N10 1.637(8) . ?
P2 N2 1.681(8) . ?
P3 N3 1.576(8) . ?
P3 N40 1.621(8) . ?
P3 N30 1.622(8) . ?
P3 N1 1.667(8) . ?
P4 O3 1.444(6) . ?
P4 N5 1.615(9) . ?
P4 N4 1.620(8) . ?
P4 O1 1.629(6) . ?
P5 N50 1.594(15) . ?
P5 N60 1.598(9) . ?
P5 N6 1.601(10) . ?
P5 N5 1.666(9) . ?
P5 N50' 1.673(14) . ?
P6 N80' 1.423(13) . ?
P6 N6 1.559(10) . ?
P6 N70 1.626(14) . ?
P6 N4 1.672(9) . ?
P6 N70' 1.703(14) . ?
P6 N80 1.823(15) . ?
N10 C11 1.472(9) . ?
C11 C12 1.518(9) . ?
C11 C16 1.520(9) . ?
C12 C13 1.523(9) . ?
C13 C14 1.519(10) . ?
C14 C15 1.528(9) . ?
C15 C16 1.520(9) . ?
N20 C21 1.483(8) . ?
C21 C22 1.514(9) . ?
C21 C26 1.516(9) . ?
C22 C23 1.538(9) . ?
C23 C24 1.517(10) . ?
C24 C25 1.511(10) . ?
C25 C26 1.522(9) . ?
N30 C31 1.468(9) . ?
C31 C32 1.507(9) . ?
C31 C36 1.532(9) . ?
C32 C33 1.529(9) . ?
C33 C34 1.514(10) . ?
C34 C35 1.520(10) . ?
C35 C36 1.539(10) . ?
N40 C41 1.465(9) . ?
C41 C46 1.525(9) . ?
C41 C42 1.534(9) . ?
C42 C43 1.517(9) . ?
C43 C44 1.532(10) . ?
C44 C45 1.532(10) . ?
C45 C46 1.519(9) . ?
N50 C51 1.473(12) . ?
C51 C52 1.532(12) . ?
C51 C56 1.533(12) . ?
C52 C53 1.538(12) . ?
C53 C54 1.517(12) . ?
C54 C55 1.530(12) . ?
C55 C56 1.524(12) . ?
N50' C51' 1.474(12) . ?
C51' C52' 1.513(12) . ?
C51' C56' 1.530(12) . ?
C52' C53' 1.529(12) . ?
C53' C54' 1.520(12) . ?
C54' C55' 1.523(12) . ?
C55' C56' 1.526(12) . ?
N60 C61' 1.463(12) . ?
N60 C61 1.472(12) . ?
C61 C62 1.528(13) . ?
C61 C66 1.529(12) . ?
C62 C63 1.518(12) . ?
C63 C64 1.530(12) . ?
C64 C65 1.521(13) . ?
C65 C66 1.531(12) . ?
C61' C62' 1.528(12) . ?
C61' C66' 1.533(13) . ?
C62' C63' 1.534(12) . ?
C63' C64' 1.526(13) . ?
C64' C65' 1.527(13) . ?
C65' C66' 1.533(13) . ?
N70 C71 1.476(12) . ?
C71 C72 1.524(12) . ?
C71 C76 1.531(12) . ?
C72 C73 1.523(12) . ?
C73 C74 1.523(13) . ?
C74 C75 1.520(12) . ?
C75 C76 1.521(12) . ?
N80 C81 1.470(12) . ?
C81 C86 1.530(12) . ?
C81 C82 1.532(12) . ?
C82 C83 1.524(12) . ?
C83 C84 1.526(12) . ?
C84 C85 1.525(12) . ?
C85 C86 1.526(12) . ?
N70' C71' 1.489(13) . ?
C71' C76" 1.53(4) . ?
C71' C72' 1.533(12) . ?
C71' C76' 1.547(13) . ?
C72' C73" 1.35(4) . ?
C72' C73' 1.511(13) . ?
C73' C74' 1.522(14) . ?
C73' C73" 1.53(5) . ?
C73' C74" 1.91(5) . ?
C74' C74" 0.96(6) . ?
C74' C75' 1.525(13) . ?
C74' C75" 1.96(4) . ?
C74' C73" 1.98(4) . ?
C75' C75" 1.21(4) . ?
C75' C76" 1.35(4) . ?
C75' C76' 1.519(13) . ?
C75' C74" 1.76(4) . ?
C76' C76" 0.80(4) . ?
C76' C75" 1.01(3) . ?
C73" C74" 1.531(14) . ?
C74" C75" 1.527(14) . ?
C75" C76" 1.527(14) . ?
N80' C81' 1.465(12) . ?
C81' C86' 1.515(12) . ?
C81' C82' 1.534(12) . ?
C82' C83' 1.528(12) . ?
C83' C84' 1.510(12) . ?
C84' C85' 1.531(12) . ?
C85' C86' 1.533(12) . ?
O6 O6' 1.413(18) . ?

loop_
_geom_hbond_atom_site_label_D
_geom_hbond_atom_site_label_H
_geom_hbond_atom_site_label_A
_geom_hbond_distance_DH
_geom_hbond_distance_HA
_geom_hbond_distance_DA
_geom_hbond_angle_DHA
_geom_hbond_site_symmetry_A
N20 H20 O3 0.78(3) 2.34(7) 2.936(9) 133(9) .
N40 H40 O3 0.78(3) 2.35(7) 2.969(10) 137(9) .
